data_4346901
loop_
_publ_author_name
'Yang, Qingxiang'
'Ren, ShuangShuang'
'Hao, Ying'
'Zhao, Qianqian'
'Chen, Zhijun'
'Zheng, Hegen'

_publ_section_title
;
 Cyclopentaneteracarboxylic Metal-Organic Frameworks: Tuning the Distance
 between Layers and Pore Structures with N-Ligands.
;
_journal_issue 10
_journal_name_full 'Inorganic chemistry'
_journal_page_first 4951
_journal_page_last 4957
_journal_paper_doi 10.1021/acs.inorgchem.5b02340
_journal_volume 55
_journal_year 2016
_chemical_formula_sum 'C17 H14 Co2 N O10'
_chemical_formula_weight 510.15
_space_group_IT_number 2
_space_group_name_Hall '-P 1'
_space_group_name_H-M_alt 'P -1'
_symmetry_cell_setting triclinic
_symmetry_space_group_name_H-M 'P -1'
_atom_sites_solution_hydrogens geom
_atom_sites_solution_primary direct
_atom_sites_solution_secondary difmap
_audit_creation_method SHELXL-97
_cell_angle_alpha 100.3880(10)
_cell_angle_beta 99.2700(10)
_cell_angle_gamma 114.4670(10)
_cell_formula_units_Z 2
_cell_length_a 9.1291(6)
_cell_length_b 9.5884(6)
_cell_length_c 14.7554(10)
_cell_measurement_reflns_used 3433
_cell_measurement_temperature 296(2)
_cell_measurement_theta_max 28.35
_cell_measurement_theta_min 2.46
_cell_volume 1115.52(13)
_computing_cell_refinement 'SMART (Bruker, 2000)'
_computing_data_collection 'SMART (Bruker, 2000)'
_computing_data_reduction 'SMART (Bruker, 2000)'
_computing_molecular_graphics SHELXTL
_computing_publication_material SHELXTL
_computing_structure_refinement 'SHELXL-97 (Sheldrick, 1997)'
_computing_structure_solution 'SHELXS-97 (Sheldrick, 1990)'
_diffrn_ambient_temperature 296(2)
_diffrn_measured_fraction_theta_full 0.995
_diffrn_measured_fraction_theta_max 0.995
_diffrn_measurement_device_type 'CCD area detector'
_diffrn_measurement_method 'phi and omega scans'
_diffrn_radiation_monochromator graphite
_diffrn_radiation_source 'fine-focus sealed tube'
_diffrn_radiation_type MoK\a
_diffrn_radiation_wavelength 0.71073
_diffrn_reflns_av_R_equivalents 0.0153
_diffrn_reflns_av_sigmaI/netI 0.0270
_diffrn_reflns_limit_h_max 10
_diffrn_reflns_limit_h_min -10
_diffrn_reflns_limit_k_max 11
_diffrn_reflns_limit_k_min -11
_diffrn_reflns_limit_l_max 17
_diffrn_reflns_limit_l_min -17
_diffrn_reflns_number 6278
_diffrn_reflns_theta_full 25.00
_diffrn_reflns_theta_max 25.00
_diffrn_reflns_theta_min 1.45
_exptl_absorpt_coefficient_mu 1.536
_exptl_absorpt_correction_T_max 0.9271
_exptl_absorpt_correction_T_min 0.9271
_exptl_absorpt_process_details 'SADABS; Bruker, 2000'
_exptl_crystal_colour purple
_exptl_crystal_density_diffrn 1.519
_exptl_crystal_density_method 'not measured'
_exptl_crystal_description block
_exptl_crystal_F_000 257
_exptl_crystal_size_max 0.10
_exptl_crystal_size_mid 0.10
_exptl_crystal_size_min 0.10
_platon_squeeze_details
;
;
_refine_diff_density_max 0.432
_refine_diff_density_min -0.289
_refine_diff_density_rms 0.061
_refine_ls_extinction_method none
_refine_ls_goodness_of_fit_ref 1.054
_refine_ls_hydrogen_treatment mixed
_refine_ls_matrix_type full
_refine_ls_number_parameters 274
_refine_ls_number_reflns 3901
_refine_ls_number_restraints 0
_refine_ls_restrained_S_all 1.054
_refine_ls_R_factor_all 0.0338
_refine_ls_R_factor_gt 0.0292
_refine_ls_shift/su_max 0.016
_refine_ls_shift/su_mean 0.002
_refine_ls_structure_factor_coef Fsqd
_refine_ls_weighting_details 'calc w=1/[\s^2^(Fo^2^)+(0.0489P)^2^+0.2661P] where P=(Fo^2^+2Fc^2^)/3'
_refine_ls_weighting_scheme calc
_refine_ls_wR_factor_gt 0.0796
_refine_ls_wR_factor_ref 0.0814
_reflns_number_gt 3391
_reflns_number_total 3901
_reflns_threshold_expression >2sigma(I)
_cod_data_source_file ic5b02340_si_003.cif
_cod_data_source_block 2
_cod_original_sg_symbol_H-M p-1
_cod_database_code 4346901

loop_
_symmetry_equiv_pos_as_xyz
'x, y, z'
'-x, -y, -z'

loop_
_atom_site_label
_atom_site_type_symbol
_atom_site_fract_x
_atom_site_fract_y
_atom_site_fract_z
_atom_site_U_iso_or_equiv
_atom_site_adp_type
_atom_site_occupancy
_atom_site_symmetry_multiplicity
_atom_site_calc_flag
_atom_site_refinement_flags
O7 O 1.3474(2) 0.2482(2) 0.26816(14) 0.0415(5) Uani 1 1 d .
O8 O 1.1570(2) 0.08930(19) 0.13845(12) 0.0292(4) Uani 1 1 d .
C4 C 1.2171(3) 0.2145(3) 0.20793(17) 0.0251(5) Uani 1 1 d .
O5 O 1.3069(2) 0.4652(2) 0.06497(14) 0.0398(5) Uani 1 1 d .
O6 O 1.0995(2) 0.22897(18) -0.01520(12) 0.0291(4) Uani 1 1 d .
C3 C 1.1665(3) 0.3529(3) 0.05306(17) 0.0242(5) Uani 1 1 d .
C9 C 1.0799(3) 0.3750(3) 0.13142(17) 0.0248(5) Uani 1 1 d .
H9 H 1.1236 0.4905 0.1562 0.030 Uiso 1 1 calc R
O4 O 0.7127(2) 0.1540(2) -0.05370(12) 0.0316(4) Uani 1 1 d .
O3 O 0.80413(19) 0.03053(18) 0.03763(12) 0.0250(4) Uani 1 1 d .
C2 C 0.7953(3) 0.1536(3) 0.02304(17) 0.0229(5) Uani 1 1 d .
C8 C 0.8864(3) 0.3069(3) 0.10318(16) 0.0226(5) Uani 1 1 d .
H8 H 0.8566 0.3876 0.0859 0.027 Uiso 1 1 calc R
Co1 Co 0.35513(4) 0.03226(4) 0.17061(2) 0.02455(11) Uani 1 1 d .
Co2 Co 1.0000 0.0000 0.0000 0.02137(12) Uani 1 2 d S
Co3 Co 1.5000 0.5000 0.0000 0.02495(13) Uani 1 2 d S
O10 O 1.5573(2) 0.74301(19) 0.05586(14) 0.0365(4) Uani 1 1 d .
H10D H 1.6651 0.8108 0.0496 0.055 Uiso 0.50 1 d PR
H10F H 1.4746 0.7648 0.0210 0.055 Uiso 0.50 1 d PR
C1 C 0.6608(3) 0.1773(3) 0.18802(17) 0.0268(5) Uani 1 1 d .
O1 O 0.6125(2) 0.0650(2) 0.22486(15) 0.0451(5) Uani 1 1 d .
C7 C 0.8436(3) 0.2809(3) 0.19847(17) 0.0252(5) Uani 1 1 d .
H7 H 0.8732 0.3860 0.2399 0.030 Uiso 1 1 calc R
C6 C 0.9617(3) 0.2239(3) 0.24427(18) 0.0293(5) Uani 1 1 d .
H6A H 0.9191 0.1100 0.2182 0.035 Uiso 1 1 calc R
H6B H 0.9770 0.2475 0.3129 0.035 Uiso 1 1 calc R
C5 C 1.1275(3) 0.3167(3) 0.21983(17) 0.0258(5) Uani 1 1 d .
H5 H 1.1983 0.4111 0.2738 0.031 Uiso 1 1 calc R
N1 N 0.2617(3) -0.1025(3) 0.26147(15) 0.0308(5) Uani 1 1 d .
O2 O 0.5551(2) 0.2081(2) 0.14166(16) 0.0441(5) Uani 1 1 d .
O9 O 1.6426(3) 0.5114(2) 0.13002(14) 0.0447(5) Uani 1 1 d .
H9C H 1.6656 0.4215 0.1217 0.067 Uiso 0.50 1 d PR
H9E H 1.5831 0.4178 0.1494 0.067 Uiso 0.50 1 d PR
C15 C 0.0651(3) -0.3983(3) 0.44289(18) 0.0326(6) Uani 1 1 d .
C12 C 0.1329(3) -0.2937(3) 0.38103(18) 0.0314(6) Uani 1 1 d .
C13 C 0.0308(3) -0.2845(3) 0.3048(2) 0.0362(6) Uani 1 1 d .
H13 H -0.0844 -0.3425 0.2923 0.043 Uiso 1 1 calc R
C14 C 0.0974(3) -0.1906(3) 0.24696(19) 0.0356(6) Uani 1 1 d .
H14 H 0.0251 -0.1884 0.1957 0.043 Uiso 1 1 calc R
C17 C -0.1003(4) -0.4556(4) 0.4459(2) 0.0457(7) Uani 1 1 d .
H17 H -0.1699 -0.4264 0.4092 0.055 Uiso 1 1 calc R
C10 C 0.3609(4) -0.1091(4) 0.3361(2) 0.0475(8) Uani 1 1 d .
H10 H 0.4755 -0.0485 0.3477 0.057 Uiso 1 1 calc R
C11 C 0.3033(4) -0.2002(4) 0.3968(2) 0.0498(8) Uani 1 1 d .
H11 H 0.3781 -0.1991 0.4481 0.060 Uiso 1 1 calc R
C16 C 0.1637(4) -0.4456(4) 0.4984(2) 0.0462(8) Uani 1 1 d .
H16 H 0.2750 -0.4098 0.4979 0.055 Uiso 1 1 calc R

loop_
_atom_site_aniso_label
_atom_site_aniso_U_11
_atom_site_aniso_U_22
_atom_site_aniso_U_33
_atom_site_aniso_U_23
_atom_site_aniso_U_13
_atom_site_aniso_U_12
O7 0.0282(10) 0.0438(11) 0.0456(11) 0.0031(9) -0.0060(9) 0.0193(9)
O8 0.0253(9) 0.0329(9) 0.0304(9) 0.0055(8) 0.0039(8) 0.0169(8)
C4 0.0172(12) 0.0318(13) 0.0292(12) 0.0120(10) 0.0109(10) 0.0106(10)
O5 0.0233(10) 0.0302(9) 0.0566(12) 0.0062(9) 0.0238(9) 0.0013(8)
O6 0.0277(9) 0.0234(9) 0.0360(9) 0.0110(7) 0.0156(8) 0.0079(7)
C3 0.0184(12) 0.0228(12) 0.0361(13) 0.0140(10) 0.0110(10) 0.0102(10)
C9 0.0163(12) 0.0198(11) 0.0365(13) 0.0075(10) 0.0100(10) 0.0055(10)
O4 0.0295(10) 0.0392(10) 0.0300(9) 0.0101(8) 0.0054(8) 0.0200(8)
O3 0.0187(8) 0.0235(8) 0.0352(9) 0.0113(7) 0.0113(7) 0.0091(7)
C2 0.0147(11) 0.0280(12) 0.0323(13) 0.0141(10) 0.0144(10) 0.0104(10)
C8 0.0155(12) 0.0238(11) 0.0327(13) 0.0129(10) 0.0110(10) 0.0091(10)
Co1 0.01904(18) 0.03041(19) 0.03083(19) 0.01628(14) 0.01256(14) 0.01213(15)
Co2 0.0147(2) 0.0210(2) 0.0287(2) 0.00851(18) 0.00647(18) 0.00747(18)
Co3 0.0169(2) 0.0232(2) 0.0364(3) 0.01253(19) 0.0126(2) 0.00697(19)
O10 0.0287(10) 0.0235(9) 0.0568(12) 0.0148(8) 0.0168(9) 0.0080(8)
C1 0.0209(13) 0.0295(12) 0.0316(13) 0.0080(10) 0.0133(11) 0.0107(10)
O1 0.0266(10) 0.0589(13) 0.0579(12) 0.0398(11) 0.0187(9) 0.0149(9)
C7 0.0195(12) 0.0282(12) 0.0291(12) 0.0072(10) 0.0107(10) 0.0107(10)
C6 0.0234(13) 0.0410(14) 0.0284(12) 0.0133(11) 0.0116(11) 0.0161(11)
C5 0.0176(12) 0.0284(12) 0.0288(12) 0.0037(10) 0.0072(10) 0.0095(10)
N1 0.0268(12) 0.0365(12) 0.0340(11) 0.0181(9) 0.0122(9) 0.0143(10)
O2 0.0205(10) 0.0460(11) 0.0752(14) 0.0339(11) 0.0147(10) 0.0163(9)
O9 0.0425(12) 0.0436(11) 0.0490(12) 0.0157(9) 0.0049(10) 0.0221(10)
C15 0.0337(15) 0.0356(14) 0.0334(13) 0.0172(11) 0.0156(12) 0.0150(12)
C12 0.0321(14) 0.0330(13) 0.0339(13) 0.0153(11) 0.0156(12) 0.0143(12)
C13 0.0276(14) 0.0394(15) 0.0440(15) 0.0233(12) 0.0129(12) 0.0116(12)
C14 0.0291(15) 0.0415(15) 0.0384(14) 0.0220(12) 0.0090(12) 0.0137(12)
C17 0.0370(17) 0.0630(19) 0.0534(17) 0.0414(16) 0.0200(14) 0.0250(15)
C10 0.0254(15) 0.066(2) 0.0544(18) 0.0403(16) 0.0153(14) 0.0131(14)
C11 0.0324(16) 0.071(2) 0.0498(18) 0.0412(17) 0.0102(14) 0.0172(15)
C16 0.0313(15) 0.0628(19) 0.0599(19) 0.0427(16) 0.0224(15) 0.0216(15)

loop_
_atom_type_symbol
_atom_type_description
_atom_type_scat_dispersion_real
_atom_type_scat_dispersion_imag
_atom_type_scat_source
C C 0.0033 0.0016 'International Tables Vol C Tables 4.2.6.8 and 6.1.1.4'
H H 0.0000 0.0000 'International Tables Vol C Tables 4.2.6.8 and 6.1.1.4'
N N 0.0061 0.0033 'International Tables Vol C Tables 4.2.6.8 and 6.1.1.4'
O O 0.0106 0.0060 'International Tables Vol C Tables 4.2.6.8 and 6.1.1.4'
Co Co 0.3494 0.9721 'International Tables Vol C Tables 4.2.6.8 and 6.1.1.4'

loop_
_geom_angle_atom_site_label_1
_geom_angle_atom_site_label_2
_geom_angle_atom_site_label_3
_geom_angle
_geom_angle_site_symmetry_1
_geom_angle_site_symmetry_3
C4 O7 Co1 86.60(14) . 1_655
C4 O8 Co2 138.15(15) . .
C4 O8 Co1 96.32(14) . 1_655
Co2 O8 Co1 119.99(8) . 1_655
O7 C4 O8 118.7(2) . .
O7 C4 C5 120.4(2) . .
O8 C4 C5 120.8(2) . .
C3 O5 Co3 134.50(17) . .
C3 O6 Co2 124.26(15) . .
O5 C3 O6 124.3(2) . .
O5 C3 C9 114.5(2) . .
O6 C3 C9 121.2(2) . .
C3 C9 C8 118.6(2) . .
C3 C9 C5 113.86(19) . .
C8 C9 C5 107.18(18) . .
C2 O4 Co1 117.13(15) . 2_655
C2 O3 Co2 114.58(14) . .
O4 C2 O3 123.4(2) . .
O4 C2 C8 118.5(2) . .
O3 C2 C8 118.1(2) . .
C2 C8 C7 111.47(18) . .
C2 C8 C9 114.49(18) . .
C7 C8 C9 101.91(18) . .
O4 Co1 N1 96.96(8) 2_655 .
O4 Co1 O2 100.45(8) 2_655 .
N1 Co1 O2 149.34(8) . .
O4 Co1 O8 100.29(6) 2_655 1_455
N1 Co1 O8 96.50(8) . 1_455
O2 Co1 O8 104.90(7) . 1_455
O4 Co1 O1 96.17(8) 2_655 .
N1 Co1 O1 93.17(7) . .
O2 Co1 O1 60.12(7) . .
O8 Co1 O1 159.71(7) 1_455 .
O4 Co1 O7 158.18(7) 2_655 1_455
N1 Co1 O7 89.35(8) . 1_455
O2 Co1 O7 83.77(8) . 1_455
O8 Co1 O7 58.13(6) 1_455 1_455
O1 Co1 O7 104.34(7) . 1_455
O4 Co1 C1 100.37(7) 2_655 .
N1 Co1 C1 121.49(8) . .
O2 Co1 C1 30.27(7) . .
O8 Co1 C1 133.58(7) 1_455 .
O1 Co1 C1 29.87(7) . .
O7 Co1 C1 93.95(7) 1_455 .
O3 Co2 O3 180.0 2_755 .
O3 Co2 O6 90.75(6) 2_755 .
O3 Co2 O6 89.25(6) . .
O3 Co2 O6 89.25(6) 2_755 2_755
O3 Co2 O6 90.75(6) . 2_755
O6 Co2 O6 180.0 . 2_755
O3 Co2 O8 95.97(6) 2_755 2_755
O3 Co2 O8 84.03(6) . 2_755
O6 Co2 O8 91.02(7) . 2_755
O6 Co2 O8 88.98(7) 2_755 2_755
O3 Co2 O8 84.03(6) 2_755 .
O3 Co2 O8 95.97(6) . .
O6 Co2 O8 88.98(7) . .
O6 Co2 O8 91.02(7) 2_755 .
O8 Co2 O8 180.0 2_755 .
O5 Co3 O5 180.0 2_865 .
O5 Co3 O9 87.27(8) 2_865 2_865
O5 Co3 O9 92.73(8) . 2_865
O5 Co3 O9 92.73(8) 2_865 .
O5 Co3 O9 87.27(8) . .
O9 Co3 O9 180.00(7) 2_865 .
O5 Co3 O10 81.36(7) 2_865 2_865
O5 Co3 O10 98.64(7) . 2_865
O9 Co3 O10 88.98(7) 2_865 2_865
O9 Co3 O10 91.01(7) . 2_865
O5 Co3 O10 98.64(7) 2_865 .
O5 Co3 O10 81.36(7) . .
O9 Co3 O10 91.01(7) 2_865 .
O9 Co3 O10 88.99(7) . .
O10 Co3 O10 179.999(1) 2_865 .
O1 C1 O2 119.4(2) . .
O1 C1 C7 122.1(2) . .
O2 C1 C7 118.5(2) . .
O1 C1 Co1 63.09(13) . .
O2 C1 Co1 56.35(12) . .
C7 C1 Co1 173.86(17) . .
C1 O1 Co1 87.04(15) . .
C1 C7 C6 115.3(2) . .
C1 C7 C8 114.22(19) . .
C6 C7 C8 106.13(18) . .
C7 C6 C5 104.84(19) . .
C4 C5 C6 109.86(19) . .
C4 C5 C9 117.15(19) . .
C6 C5 C9 105.68(18) . .
C10 N1 C14 116.6(2) . .
C10 N1 Co1 122.25(18) . .
C14 N1 Co1 121.15(17) . .
C1 O2 Co1 93.38(15) . .
C17 C15 C16 117.1(2) . .
C17 C15 C12 121.6(2) . .
C16 C15 C12 121.4(2) . .
C13 C12 C11 116.2(2) . .
C13 C12 C15 122.1(2) . .
C11 C12 C15 121.6(2) . .
C14 C13 C12 120.8(3) . .
N1 C14 C13 122.8(2) . .
C16 C17 C15 121.6(3) 2_546 .
N1 C10 C11 123.8(3) . .
C10 C11 C12 119.7(3) . .
C17 C16 C15 121.4(3) 2_546 .

loop_
_geom_bond_atom_site_label_1
_geom_bond_atom_site_label_2
_geom_bond_distance
_geom_bond_site_symmetry_2
O7 C4 1.244(3) .
O7 Co1 2.3333(19) 1_655
O8 C4 1.274(3) .
O8 Co2 2.0904(16) .
O8 Co1 2.1056(16) 1_655
C4 C5 1.519(3) .
O5 C3 1.244(3) .
O5 Co3 2.0762(17) .
O6 C3 1.253(3) .
O6 Co2 2.0704(15) .
C3 C9 1.534(3) .
C9 C8 1.559(3) .
C9 C5 1.576(3) .
O4 C2 1.257(3) .
O4 Co1 2.0439(17) 2_655
O3 C2 1.269(3) .
O3 Co2 2.0703(16) .
C2 C8 1.515(3) .
C8 C7 1.554(3) .
Co1 O4 2.0439(17) 2_655
Co1 N1 2.068(2) .
Co1 O2 2.0783(18) .
Co1 O8 2.1056(16) 1_455
Co1 O1 2.2254(19) .
Co1 O7 2.3332(19) 1_455
Co1 C1 2.492(2) .
Co2 O3 2.0703(16) 2_755
Co2 O6 2.0705(15) 2_755
Co2 O8 2.0904(16) 2_755
Co3 O5 2.0762(17) 2_865
Co3 O9 2.0953(19) 2_865
Co3 O9 2.0953(19) .
Co3 O10 2.1311(17) 2_865
Co3 O10 2.1311(17) .
C1 O1 1.243(3) .
C1 O2 1.258(3) .
C1 C7 1.511(3) .
C7 C6 1.518(3) .
C6 C5 1.546(3) .
N1 C10 1.337(3) .
N1 C14 1.338(3) .
C15 C17 1.388(4) .
C15 C16 1.386(4) .
C15 C12 1.490(3) .
C12 C13 1.381(4) .
C12 C11 1.389(4) .
C13 C14 1.378(4) .
C17 C16 1.375(4) 2_546
C10 C11 1.376(4) .
C16 C17 1.374(4) 2_546

loop_
_platon_squeeze_void_nr
_platon_squeeze_void_average_x
_platon_squeeze_void_average_y
_platon_squeeze_void_average_z
_platon_squeeze_void_volume
_platon_squeeze_void_count_electrons
_platon_squeeze_void_content
1 0.006 0.006 0.500 230 77 ' '
